data_1544465
loop_
_publ_author_name
'Yang, Shouliang'
'Sankar, Kuppusamy'
'Skepper, Colin K.'
'Barker, Timothy J.'
'Lukesh, 3rd, John C'
'Brody, Daniel M.'
'Br\"utsch, Manuela M'
'Boger, Dale L.'

_publ_section_title
;
 Total synthesis of a key series of vinblastines modified at C4 that
 define the importance and surprising trends in activity.
;
_journal_issue 2
_journal_name_full 'Chemical science'
_journal_page_first 1560
_journal_page_last 1569
_journal_paper_doi 10.1039/C6SC04146A
_journal_volume 8
_journal_year 2017
_chemical_absolute_configuration ad
_chemical_formula_moiety 'C25 H30 N2 O7'
_chemical_formula_sum 'C25 H30 N2 O7'
_chemical_formula_weight 470.51
_chemical_name_systematic ysl-cycloaddition-pro-CO2Me-unnatural
_space_group_crystal_system orthorhombic
_space_group_IT_number 19
_space_group_name_Hall 'P 2ac 2ab'
_space_group_name_H-M_alt 'P 21 21 21'
_symmetry_space_group_name_Hall 'P 2ac 2ab'
_symmetry_space_group_name_H-M 'P 21 21 21'
_atom_sites_solution_hydrogens geom
_atom_sites_solution_primary direct
_atom_sites_solution_secondary difmap
_audit_creation_date 2016-04-18
_audit_creation_method
;
Olex2 1.2-beta
(compiled 2016.02.19 svn.r3266 for OlexSys, GUI svn.r5155)
;
_audit_update_record
;
2016-04-19 deposited with the CCDC.
2016-11-03 downloaded from the CCDC.
;
_cell_angle_alpha 90
_cell_angle_beta 90
_cell_angle_gamma 90
_cell_formula_units_Z 4
_cell_length_a 8.96580(10)
_cell_length_b 14.5779(2)
_cell_length_c 17.7311(3)
_cell_measurement_reflns_used 9905
_cell_measurement_temperature 100.0
_cell_measurement_theta_max 68.156
_cell_measurement_theta_min 3.925
_cell_volume 2317.50(6)
_computing_cell_refinement 'SAINT v8.34A (Bruker, 2013)'
_computing_data_collection 'APEX2 v2014.9-0 (Bruker, 2014)'
_computing_data_reduction 'SAINT v8.34A (Bruker, 2013)'
_computing_molecular_graphics 'Olex2 (Dolomanov et al., 2009)'
_computing_publication_material 'Olex2 (Dolomanov et al., 2009)'
_computing_structure_refinement 'ShelXL (Sheldrick, 2015)'
_computing_structure_solution 'ShelXT (Sheldrick, 2008)'
_diffrn_ambient_temperature 100.0
_diffrn_detector 'Bruker APEX-II CCD'
_diffrn_detector_area_resol_mean 7.9
_diffrn_detector_type 'CCD Area Detector'
_diffrn_measured_fraction_theta_full 1.000
_diffrn_measured_fraction_theta_max 0.998
_diffrn_measurement_device 'Kappa Four-Circle Diffractometer'
_diffrn_measurement_device_type 'Bruker X8 APEX II'
_diffrn_measurement_method '\w and \f scans'
_diffrn_radiation_monochromator 'Double Bounce Multilayer Mirrors'
_diffrn_radiation_probe x-ray
_diffrn_radiation_type CuK\a
_diffrn_radiation_wavelength 1.54178
_diffrn_reflns_av_R_equivalents 0.0337
_diffrn_reflns_av_unetI/netI 0.0251
_diffrn_reflns_Laue_measured_fraction_full 1.000
_diffrn_reflns_Laue_measured_fraction_max 0.998
_diffrn_reflns_limit_h_max 10
_diffrn_reflns_limit_h_min -10
_diffrn_reflns_limit_k_max 17
_diffrn_reflns_limit_k_min -17
_diffrn_reflns_limit_l_max 20
_diffrn_reflns_limit_l_min -21
_diffrn_reflns_number 21459
_diffrn_reflns_point_group_measured_fraction_full 0.996
_diffrn_reflns_point_group_measured_fraction_max 0.994
_diffrn_reflns_theta_full 68.000
_diffrn_reflns_theta_max 68.259
_diffrn_reflns_theta_min 3.925
_diffrn_source 'Micro Focus Rotating Anode'
_diffrn_source_type 'Bruker FR-591'
_diffrn_standards_number 0
_exptl_absorpt_coefficient_mu 0.818
_exptl_absorpt_correction_T_max 0.3200
_exptl_absorpt_correction_T_min 0.2327
_exptl_absorpt_correction_type multi-scan
_exptl_absorpt_process_details
;
SADABS-2014/5 (Bruker,2014/5) was used for absorption correction.
wR2(int) was 0.0541 before and 0.0490 after correction.
The Ratio of minimum to maximum transmission is 0.7272.
The \l/2 correction factor is 0.00150.
;
_exptl_crystal_colour Colorless
_exptl_crystal_colour_primary Colorless
_exptl_crystal_density_diffrn 1.349
_exptl_crystal_description prism
_exptl_crystal_F_000 1000
_exptl_crystal_recrystallization_method 'Vapour deposition'
_exptl_crystal_size_max 0.253
_exptl_crystal_size_mid 0.217
_exptl_crystal_size_min 0.168
_refine_diff_density_max 0.228
_refine_diff_density_min -0.152
_refine_diff_density_rms 0.031
_refine_ls_abs_structure_details
;
 Flack x determined using 1690 quotients [(I+)-(I-)]/[(I+)+(I-)]
 (Parsons, Flack and Wagner, Acta Cryst. B69 (2013) 249-259).
;
_refine_ls_abs_structure_Flack 0.09(8)
_refine_ls_extinction_method none
_refine_ls_goodness_of_fit_ref 1.046
_refine_ls_hydrogen_treatment constr
_refine_ls_matrix_type full
_refine_ls_number_parameters 312
_refine_ls_number_reflns 4223
_refine_ls_number_restraints 0
_refine_ls_restrained_S_all 1.046
_refine_ls_R_factor_all 0.0305
_refine_ls_R_factor_gt 0.0291
_refine_ls_shift/su_max 0.000
_refine_ls_shift/su_mean 0.000
_refine_ls_structure_factor_coef Fsqd
_refine_ls_weighting_details 'w=1/[\s^2^(Fo^2^)+(0.0352P)^2^+0.4569P] where P=(Fo^2^+2Fc^2^)/3'
_refine_ls_weighting_scheme calc
_refine_ls_wR_factor_gt 0.0714
_refine_ls_wR_factor_ref 0.0725
_reflns_Friedel_coverage 0.746
_reflns_Friedel_fraction_full 0.991
_reflns_Friedel_fraction_max 0.988
_reflns_number_gt 4061
_reflns_number_total 4223
_reflns_threshold_expression 'I > 2\s(I)'
_cod_data_source_file c6sc04146a2.cif
_cod_data_source_block Boger49
_cod_depositor_comments
;
The following automatic conversions were performed:

'_diffrn_radiation_probe' value 'X-ray' changed to 'x-ray' according
to
/usr/data/users/saulius/crontab/automatic-downloads/rss-feeds/RSC/lib/dictionaries/cif_core.dic
dictionary named 'cif_core.dic' version 2.4.2 from 2011-04-26.

Automatic conversion script
Id: cif_fix_values 4268 2015-11-12 08:31:59Z antanas 

 Adding full bibliography for 1544462--1544465.cif.

 Adding full bibliography for 1544462--1544465.cif.
;
_cod_database_code 1544465
_shelx_space_group_comment
;
The symmetry employed for this shelxl refinement is uniquely defined
by the following loop, which should always be used as a source of
symmetry information in preference to the above space-group names.
They are only intended as comments.
;
_shelx_estimated_absorpt_t_max 0.875
_shelx_estimated_absorpt_t_min 0.820
_olex2_refinement_description
;
1. Fixed Uiso
 At 1.2 times of:
  All C(H) groups, All C(H,H) groups
 At 1.5 times of:
  All C(H,H,H) groups
2.a Ternary CH refined with riding coordinates:
 C7(H7), C9(H9)
2.b Secondary CH2 refined with riding coordinates:
 C2(H2A,H2B), C3(H3A,H3B), C11(H11A,H11B), C13(H13A,H13B), C14(H14A,H14B)
2.c Aromatic/amide H refined with riding coordinates:
 C17(H17), C19(H19), C20(H20)
2.d Idealised Me refined as rotating group:
 C12(H12A,H12B,H12C), C22(H22A,H22B,H22C), C23(H23A,H23B,H23C), C24(H24A,H24B,
 H24C), C25(H25A,H25B,H25C)
;
_shelx_shelxl_version_number 2014/7
_olex2_submission_special_instructions 'No special instructions were received'

loop_
_space_group_symop_operation_xyz
'x, y, z'
'-x+1/2, -y, z+1/2'
'-x, y+1/2, -z+1/2'
'x+1/2, -y+1/2, -z'

loop_
_atom_site_label
_atom_site_type_symbol
_atom_site_fract_x
_atom_site_fract_y
_atom_site_fract_z
_atom_site_U_iso_or_equiv
_atom_site_adp_type
_atom_site_occupancy
_atom_site_site_symmetry_order
_atom_site_calc_flag
_atom_site_refinement_flags_posn
O1 O 0.83191(18) 0.74702(10) 0.55154(9) 0.0355(4) Uani 1 1 d .
O2 O 0.75151(16) 0.50187(9) 0.68729(7) 0.0241(3) Uani 1 1 d .
O3 O 0.46146(19) 0.50418(13) 0.78945(9) 0.0415(4) Uani 1 1 d .
O4 O 0.26972(18) 0.47263(13) 0.71316(9) 0.0415(4) Uani 1 1 d .
O5 O 0.5864(2) 0.24562(13) 0.31868(9) 0.0472(5) Uani 1 1 d .
O6 O 0.5810(2) 0.31065(13) 0.77886(9) 0.0438(4) Uani 1 1 d .
O7 O 0.79447(19) 0.38577(10) 0.80371(8) 0.0349(4) Uani 1 1 d .
N1 N 0.80307(18) 0.59886(11) 0.58261(9) 0.0228(3) Uani 1 1 d .
N2 N 0.6553(2) 0.29781(11) 0.58415(9) 0.0279(4) Uani 1 1 d .
C1 C 0.7504(2) 0.68579(13) 0.57394(11) 0.0251(4) Uani 1 1 d .
C2 C 0.5873(2) 0.70052(14) 0.59175(12) 0.0291(4) Uani 1 1 d .
H2A H 0.5312 0.7049 0.5438 0.035 Uiso 1 1 calc R
H2B H 0.5762 0.7598 0.6184 0.035 Uiso 1 1 calc R
C3 C 0.5176(2) 0.62508(14) 0.64006(11) 0.0283(4) Uani 1 1 d .
H3A H 0.4085 0.6347 0.6430 0.034 Uiso 1 1 calc R
H3B H 0.5585 0.6286 0.6918 0.034 Uiso 1 1 calc R
C4 C 0.5494(2) 0.52949(14) 0.60700(11) 0.0246(4) Uani 1 1 d .
C5 C 0.7207(2) 0.52150(13) 0.60727(10) 0.0220(4) Uani 1 1 d .
C6 C 0.7987(2) 0.43656(13) 0.57149(11) 0.0227(4) Uani 1 1 d .
C7 C 0.7489(2) 0.36004(13) 0.62731(11) 0.0252(4) Uani 1 1 d .
H7 H 0.8370 0.3273 0.6489 0.030 Uiso 1 1 calc R
C8 C 0.6669(2) 0.41873(13) 0.68940(11) 0.0258(4) Uani 1 1 d .
C9 C 0.5105(2) 0.44853(14) 0.66366(11) 0.0260(4) Uani 1 1 d .
H9 H 0.4607 0.3973 0.6359 0.031 Uiso 1 1 calc R
C10 C 0.4150(2) 0.47821(16) 0.72972(12) 0.0303(5) Uani 1 1 d .
C11 C 0.4773(2) 0.51657(15) 0.52900(11) 0.0272(4) Uani 1 1 d .
H11A H 0.5296 0.5563 0.4923 0.033 Uiso 1 1 calc R
H11B H 0.4918 0.4522 0.5129 0.033 Uiso 1 1 calc R
C12 C 0.3112(2) 0.53870(16) 0.52662(13) 0.0352(5) Uani 1 1 d .
H12A H 0.2696 0.5187 0.4782 0.053 Uiso 1 1 calc GR
H12B H 0.2970 0.6050 0.5323 0.053 Uiso 1 1 calc GR
H12C H 0.2603 0.5066 0.5678 0.053 Uiso 1 1 calc GR
C13 C 0.9623(2) 0.46926(13) 0.57303(12) 0.0256(4) Uani 1 1 d .
H13A H 1.0100 0.4527 0.6215 0.031 Uiso 1 1 calc R
H13B H 1.0196 0.4409 0.5314 0.031 Uiso 1 1 calc R
C14 C 0.9568(2) 0.57426(14) 0.56357(13) 0.0281(4) Uani 1 1 d .
H14A H 1.0281 0.6046 0.5981 0.034 Uiso 1 1 calc R
H14B H 0.9806 0.5921 0.5111 0.034 Uiso 1 1 calc R
C15 C 0.7504(2) 0.39913(13) 0.49631(11) 0.0235(4) Uani 1 1 d .
C16 C 0.6712(2) 0.31741(13) 0.50784(11) 0.0253(4) Uani 1 1 d .
C17 C 0.6163(3) 0.26742(15) 0.44771(12) 0.0320(5) Uani 1 1 d .
H17 H 0.5614 0.2126 0.4557 0.038 Uiso 1 1 calc R
C18 C 0.6438(3) 0.29967(15) 0.37494(12) 0.0336(5) Uani 1 1 d .
C19 C 0.7244(3) 0.37992(15) 0.36224(11) 0.0320(5) Uani 1 1 d .
H19 H 0.7426 0.4008 0.3123 0.038 Uiso 1 1 calc R
C20 C 0.7778(2) 0.42904(13) 0.42396(11) 0.0267(4) Uani 1 1 d .
H20 H 0.8336 0.4836 0.4161 0.032 Uiso 1 1 calc R
C21 C 0.6726(3) 0.36802(15) 0.76345(11) 0.0302(5) Uani 1 1 d .
C22 C 0.6398(3) 0.20328(16) 0.60921(13) 0.0435(6) Uani 1 1 d .
H22A H 0.7298 0.1688 0.5959 0.065 Uiso 1 1 calc GR
H22B H 0.5531 0.1754 0.5846 0.065 Uiso 1 1 calc GR
H22C H 0.6259 0.2020 0.6640 0.065 Uiso 1 1 calc GR
C23 C 0.1686(3) 0.5012(3) 0.77280(16) 0.0589(8) Uani 1 1 d .
H23A H 0.0663 0.4843 0.7592 0.088 Uiso 1 1 calc GR
H23B H 0.1752 0.5678 0.7794 0.088 Uiso 1 1 calc GR
H23C H 0.1963 0.4706 0.8200 0.088 Uiso 1 1 calc GR
C24 C 0.6398(4) 0.2622(2) 0.24439(13) 0.0560(8) Uani 1 1 d .
H24A H 0.5967 0.2169 0.2098 0.084 Uiso 1 1 calc GR
H24B H 0.7488 0.2569 0.2437 0.084 Uiso 1 1 calc GR
H24C H 0.6107 0.3240 0.2285 0.084 Uiso 1 1 calc GR
C25 C 0.8122(4) 0.32863(18) 0.87032(13) 0.0465(6) Uani 1 1 d .
H25A H 0.8102 0.2639 0.8556 0.070 Uiso 1 1 calc GR
H25B H 0.7306 0.3409 0.9057 0.070 Uiso 1 1 calc GR
H25C H 0.9078 0.3426 0.8946 0.070 Uiso 1 1 calc GR

loop_
_atom_site_aniso_label
_atom_site_aniso_U_11
_atom_site_aniso_U_22
_atom_site_aniso_U_33
_atom_site_aniso_U_23
_atom_site_aniso_U_13
_atom_site_aniso_U_12
O1 0.0382(8) 0.0242(7) 0.0440(8) 0.0058(6) 0.0113(7) -0.0004(6)
O2 0.0264(7) 0.0234(6) 0.0224(6) 0.0007(5) -0.0008(6) -0.0041(5)
O3 0.0360(9) 0.0602(11) 0.0284(8) -0.0088(7) 0.0050(7) -0.0092(8)
O4 0.0264(8) 0.0633(11) 0.0348(8) -0.0113(8) 0.0081(6) -0.0079(8)
O5 0.0651(12) 0.0504(10) 0.0261(8) -0.0057(7) 0.0011(7) -0.0271(9)
O6 0.0518(10) 0.0462(10) 0.0332(8) 0.0123(7) -0.0010(8) -0.0189(9)
O7 0.0454(9) 0.0340(8) 0.0254(7) 0.0039(6) -0.0068(6) -0.0077(7)
N1 0.0211(8) 0.0212(7) 0.0261(8) -0.0006(6) 0.0027(6) -0.0008(6)
N2 0.0355(10) 0.0234(8) 0.0247(8) 0.0013(6) 0.0007(7) -0.0071(7)
C1 0.0293(10) 0.0232(9) 0.0228(9) 0.0005(7) 0.0026(8) 0.0007(8)
C2 0.0302(11) 0.0262(10) 0.0308(10) 0.0005(8) 0.0034(8) 0.0047(8)
C3 0.0251(10) 0.0308(11) 0.0289(10) -0.0010(8) 0.0044(8) 0.0016(8)
C4 0.0221(10) 0.0278(10) 0.0240(9) 0.0010(8) 0.0033(8) 0.0002(8)
C5 0.0228(10) 0.0229(9) 0.0204(8) 0.0003(7) 0.0008(7) -0.0008(8)
C6 0.0220(9) 0.0211(8) 0.0251(9) 0.0010(8) 0.0008(8) 0.0006(7)
C7 0.0272(10) 0.0223(8) 0.0262(9) 0.0011(7) -0.0006(8) -0.0012(8)
C8 0.0283(10) 0.0255(9) 0.0236(9) -0.0002(7) 0.0004(8) -0.0065(8)
C9 0.0262(10) 0.0280(10) 0.0238(9) -0.0010(8) 0.0027(8) -0.0063(8)
C10 0.0279(11) 0.0331(11) 0.0297(11) 0.0013(9) 0.0053(9) -0.0078(9)
C11 0.0219(10) 0.0332(10) 0.0265(9) 0.0026(8) 0.0002(8) -0.0012(8)
C12 0.0234(11) 0.0450(13) 0.0371(11) 0.0044(10) -0.0019(9) 0.0008(9)
C13 0.0212(10) 0.0234(9) 0.0322(10) -0.0016(8) 0.0000(8) -0.0001(8)
C14 0.0223(10) 0.0252(10) 0.0366(11) -0.0013(9) 0.0049(8) -0.0013(8)
C15 0.0227(9) 0.0217(8) 0.0262(9) -0.0018(7) 0.0021(8) 0.0008(8)
C16 0.0253(10) 0.0237(9) 0.0268(9) 0.0001(8) 0.0028(8) -0.0020(8)
C17 0.0376(11) 0.0278(11) 0.0305(10) -0.0010(8) 0.0017(9) -0.0101(9)
C18 0.0425(13) 0.0313(11) 0.0269(10) -0.0037(8) 0.0005(9) -0.0087(10)
C19 0.0386(12) 0.0329(11) 0.0244(9) 0.0014(8) 0.0047(9) -0.0060(9)
C20 0.0288(10) 0.0225(9) 0.0288(10) 0.0006(8) 0.0058(8) -0.0032(8)
C21 0.0383(12) 0.0295(10) 0.0228(9) 0.0007(8) 0.0014(9) -0.0041(9)
C22 0.0713(18) 0.0275(11) 0.0316(11) 0.0035(9) 0.0001(12) -0.0149(11)
C23 0.0322(13) 0.098(2) 0.0471(15) -0.0221(15) 0.0154(12) -0.0093(15)
C24 0.083(2) 0.0603(17) 0.0243(11) -0.0075(11) 0.0038(12) -0.0298(16)
C25 0.0647(17) 0.0479(14) 0.0270(11) 0.0072(10) -0.0095(11) -0.0014(13)

loop_
_atom_type_symbol
_atom_type_description
_atom_type_scat_dispersion_real
_atom_type_scat_dispersion_imag
_atom_type_scat_source
C C 0.0181 0.0091 'International Tables Vol C Tables 4.2.6.8 and 6.1.1.4'
H H 0.0000 0.0000 'International Tables Vol C Tables 4.2.6.8 and 6.1.1.4'
N N 0.0311 0.0180 'International Tables Vol C Tables 4.2.6.8 and 6.1.1.4'
O O 0.0492 0.0322 'International Tables Vol C Tables 4.2.6.8 and 6.1.1.4'

loop_
_geom_angle_atom_site_label_1
_geom_angle_atom_site_label_2
_geom_angle_atom_site_label_3
_geom_angle
C8 O2 C5 95.19(13)
C10 O4 C23 115.47(18)
C18 O5 C24 116.74(19)
C21 O7 C25 114.47(18)
C1 N1 C5 126.51(16)
C1 N1 C14 121.93(16)
C5 N1 C14 111.52(15)
C7 N2 C22 119.07(17)
C16 N2 C7 108.97(16)
C16 N2 C22 120.13(17)
O1 C1 N1 120.67(18)
O1 C1 C2 122.93(18)
N1 C1 C2 116.39(17)
C1 C2 H2A 108.7
C1 C2 H2B 108.7
C1 C2 C3 114.22(17)
H2A C2 H2B 107.6
C3 C2 H2A 108.7
C3 C2 H2B 108.7
C2 C3 H3A 109.4
C2 C3 H3B 109.4
C2 C3 C4 111.29(16)
H3A C3 H3B 108.0
C4 C3 H3A 109.4
C4 C3 H3B 109.4
C3 C4 C5 104.58(16)
C3 C4 C9 113.05(16)
C5 C4 C9 99.24(16)
C11 C4 C3 112.08(17)
C11 C4 C5 114.35(16)
C11 C4 C9 112.68(16)
O2 C5 C4 101.80(14)
O2 C5 C6 98.84(14)
N1 C5 O2 110.73(15)
N1 C5 C4 117.29(17)
N1 C5 C6 105.86(14)
C4 C5 C6 120.43(16)
C7 C6 C5 100.49(14)
C13 C6 C5 100.01(15)
C13 C6 C7 118.88(16)
C15 C6 C5 121.35(17)
C15 C6 C7 102.76(15)
C15 C6 C13 113.68(16)
N2 C7 C6 106.14(15)
N2 C7 H7 111.1
N2 C7 C8 115.97(17)
C6 C7 H7 111.1
C6 C7 C8 100.89(15)
C8 C7 H7 111.1
O2 C8 C7 101.23(14)
O2 C8 C9 103.67(15)
O2 C8 C21 114.87(16)
C9 C8 C7 111.78(16)
C21 C8 C7 109.06(17)
C21 C8 C9 115.33(17)
C4 C9 H9 110.0
C8 C9 C4 101.40(15)
C8 C9 H9 110.0
C10 C9 C4 113.64(17)
C10 C9 C8 111.52(16)
C10 C9 H9 110.0
O3 C10 O4 123.4(2)
O3 C10 C9 125.25(19)
O4 C10 C9 111.31(18)
C4 C11 H11A 108.7
C4 C11 H11B 108.7
H11A C11 H11B 107.6
C12 C11 C4 114.16(17)
C12 C11 H11A 108.7
C12 C11 H11B 108.7
C11 C12 H12A 109.5
C11 C12 H12B 109.5
C11 C12 H12C 109.5
H12A C12 H12B 109.5
H12A C12 H12C 109.5
H12B C12 H12C 109.5
C6 C13 H13A 110.5
C6 C13 H13B 110.5
H13A C13 H13B 108.7
C14 C13 C6 105.94(16)
C14 C13 H13A 110.5
C14 C13 H13B 110.5
N1 C14 C13 104.39(16)
N1 C14 H14A 110.9
N1 C14 H14B 110.9
C13 C14 H14A 110.9
C13 C14 H14B 110.9
H14A C14 H14B 108.9
C16 C15 C6 108.96(16)
C20 C15 C6 131.25(18)
C20 C15 C16 119.70(18)
N2 C16 C15 111.63(17)
C17 C16 N2 127.30(19)
C17 C16 C15 121.05(19)
C16 C17 H17 120.9
C16 C17 C18 118.23(19)
C18 C17 H17 120.9
O5 C18 C17 114.39(19)
O5 C18 C19 124.02(19)
C19 C18 C17 121.6(2)
C18 C19 H19 120.6
C20 C19 C18 118.89(19)
C20 C19 H19 120.6
C15 C20 C19 120.51(18)
C15 C20 H20 119.7
C19 C20 H20 119.7
O6 C21 O7 125.01(19)
O6 C21 C8 121.0(2)
O7 C21 C8 113.55(18)
N2 C22 H22A 109.5
N2 C22 H22B 109.5
N2 C22 H22C 109.5
H22A C22 H22B 109.5
H22A C22 H22C 109.5
H22B C22 H22C 109.5
O4 C23 H23A 109.5
O4 C23 H23B 109.5
O4 C23 H23C 109.5
H23A C23 H23B 109.5
H23A C23 H23C 109.5
H23B C23 H23C 109.5
O5 C24 H24A 109.5
O5 C24 H24B 109.5
O5 C24 H24C 109.5
H24A C24 H24B 109.5
H24A C24 H24C 109.5
H24B C24 H24C 109.5
O7 C25 H25A 109.5
O7 C25 H25B 109.5
O7 C25 H25C 109.5
H25A C25 H25B 109.5
H25A C25 H25C 109.5
H25B C25 H25C 109.5

loop_
_geom_bond_atom_site_label_1
_geom_bond_atom_site_label_2
_geom_bond_distance
O1 C1 1.220(2)
O2 C5 1.474(2)
O2 C8 1.430(2)
O3 C10 1.199(3)
O4 C10 1.338(3)
O4 C23 1.454(3)
O5 C18 1.371(3)
O5 C24 1.422(3)
O6 C21 1.204(3)
O7 C21 1.331(3)
O7 C25 1.454(3)
N1 C1 1.361(3)
N1 C5 1.417(3)
N1 C14 1.463(3)
N2 C7 1.453(3)
N2 C16 1.390(3)
N2 C22 1.455(3)
C1 C2 1.512(3)
C2 H2A 0.9900
C2 H2B 0.9900
C2 C3 1.527(3)
C3 H3A 0.9900
C3 H3B 0.9900
C3 C4 1.538(3)
C4 C5 1.541(3)
C4 C9 1.589(3)
C4 C11 1.538(3)
C5 C6 1.557(3)
C6 C7 1.557(3)
C6 C13 1.543(3)
C6 C15 1.504(3)
C7 H7 1.0000
C7 C8 1.576(3)
C8 C9 1.538(3)
C8 C21 1.508(3)
C9 H9 1.0000
C9 C10 1.514(3)
C11 H11A 0.9900
C11 H11B 0.9900
C11 C12 1.524(3)
C12 H12A 0.9800
C12 H12B 0.9800
C12 H12C 0.9800
C13 H13A 0.9900
C13 H13B 0.9900
C13 C14 1.541(3)
C14 H14A 0.9900
C14 H14B 0.9900
C15 C16 1.402(3)
C15 C20 1.377(3)
C16 C17 1.382(3)
C17 H17 0.9500
C17 C18 1.395(3)
C18 C19 1.393(3)
C19 H19 0.9500
C19 C20 1.393(3)
C20 H20 0.9500
C22 H22A 0.9800
C22 H22B 0.9800
C22 H22C 0.9800
C23 H23A 0.9800
C23 H23B 0.9800
C23 H23C 0.9800
C24 H24A 0.9800
C24 H24B 0.9800
C24 H24C 0.9800
C25 H25A 0.9800
C25 H25B 0.9800
C25 H25C 0.9800
